data_2106496
loop_
_publ_author_name
'Daniel, F.'
'Moret, J.'
'Maurin, M.'
'Philippot, E.'

_publ_section_title
;
 Structure cristalline d un oxotellurate mixte, Te(IV) et Te(VI): K2
 Te(IV) Te3(VI) O12. Pentacoordination du tellure(IV) par les atomes
 d'oxygene
;
_journal_name_full 'Acta Crystallographica B (24,1968-38,1982)'
_journal_page_first 1782
_journal_page_last 1786
_journal_volume 34
_journal_year 1978
_chemical_formula_sum 'K2 O12 Te4'
_chemical_name_systematic 'K2 Te (Te3 O12)'
_space_group_IT_number 12
_symmetry_space_group_name_Hall '-C 2y'
_symmetry_space_group_name_H-M 'C 1 2/m 1'
_cell_angle_alpha 90
_cell_angle_beta 105.68
_cell_angle_gamma 90
_cell_formula_units_Z 4
_cell_length_a 12.36
_cell_length_b 7.248
_cell_length_c 11.967
_cell_volume 1032.171
_citation_journal_id_ASTM ACBCAR
_cod_data_source_file Daniel_ACBCAR_1978_1160.cif
_cod_data_source_block K2O12Te4
_cod_database_code 2106496

loop_
_symmetry_equiv_pos_as_xyz
x,y,z
-x,y,-z
-x,-y,-z
x,-y,z
x+1/2,y+1/2,z
-x+1/2,y+1/2,-z
-x+1/2,-y+1/2,-z
x+1/2,-y+1/2,z

loop_
_atom_site_label
_atom_site_type_symbol
_atom_site_fract_x
_atom_site_fract_y
_atom_site_fract_z
_atom_site_occupancy
_atom_site_U_iso_or_equiv
O7 O-2 0.6176 0.2957 0.5448 1 0.0
O5 O-2 0.6666 0.1852 0.3452 1 0.0
O4 O-2 -0.0025 0 0.349 1 0.0
Te2 Te+6 0 0 0.5 1 0.0
O3 O-2 0.8022 0 0.0196 1 0.0
O6 O-2 0.2531 0.2425 0.156 1 0.0
Te1 Te+6 0.5 0 0 1 0.0
O2 O-2 0.7435 0 0.5568 1 0.0
Te3 Te+6 0.25 0.25 0 1 0.0
Te5 Te+4 0.7344 0 0.2579 1 0.0
O8 O-2 0.4112 0.1861 0.0443 1 0.0
K1 K+1 0.566 0 0.6917 1 0.0
K2 K+1 0.919 0 0.8175 1 0.0
O1 O-2 0.5833 0 0.1595 1 0.0
Te4 Te+6 0.25 0.25 0.5 1 0.0
